data_9005122
loop_
_publ_author_name
'Oberti, R.'
'Hawthorne, F. C.'
'Ungaretti, L.'
'Cannillo, E.'

_publ_section_title
;
 The behaviour of Mn in amphiboles: Mn in richerite
 Sample: MR(4)
;
_journal_name_full 'European Journal of Mineralogy'
_journal_page_first 43
_journal_page_last 51
_journal_volume 5
_journal_year 1993
_chemical_formula_sum 'Al0.12 Ca0.92 F0.35 Fe0.2 H1.65 K0.35 Mg3.97 Mn0.95 Na1.45 O23.65 Si7.94'
_chemical_name_mineral Richterite
_space_group_IT_number 12
_symmetry_space_group_name_Hall '-C 2y'
_symmetry_space_group_name_H-M 'C 1 2/m 1'
_cell_angle_alpha 90
_cell_angle_beta 104.40
_cell_angle_gamma 90
_cell_formula_units_Z 2
_cell_length_a 9.966
_cell_length_b 18.066
_cell_length_c 5.279
_cell_volume 920.601
_database_code_amcsd 0006467
_exptl_crystal_density_diffrn 3.090
_cod_original_formula_sum 'Na1.45 K.35 Mg3.97 Fe.2 Al.12 Mn.95 Ca.92 Si7.94 H1.65 O23.65 F.35'
_cod_database_code 9005122

loop_
_space_group_symop_operation_xyz
x,y,z
1/2+x,1/2+y,z
x,-y,z
1/2+x,1/2-y,z
-x,y,-z
1/2-x,1/2+y,-z
-x,-y,-z
1/2-x,1/2-y,-z

loop_
_atom_site_label
_atom_site_fract_x
_atom_site_fract_y
_atom_site_fract_z
_atom_site_occupancy
_atom_site_U_iso_or_equiv
_atom_site_type_symbol
_atom_site_attached_hydrogens
NaA2/m 0.00000 0.50000 0.00000 0.11000 0.04825 Na 0
KA2/m 0.00000 0.50000 0.00000 0.07000 0.04825 K 0
NaAm 0.02720 0.50000 0.07630 0.11000 0.06244 Na 0
KAm 0.02720 0.50000 0.07630 0.07000 0.06244 K 0
NaA2 0.00000 0.46790 0.00000 0.11000 0.02356 Na 0
KA2 0.00000 0.46790 0.00000 0.07000 0.02356 K 0
MgM1 0.00000 0.08880 0.50000 0.93000 0.00709 Mg 0
FeM1 0.00000 0.08880 0.50000 0.07000 0.00709 Fe 0
MgM2 0.00000 0.18060 0.00000 0.54000 0.00811 Mg 0
AlM2 0.00000 0.18060 0.00000 0.03000 0.00811 Al 0
MnM2 0.00000 0.18060 0.00000 0.41000 0.00811 Mn 0
FeM2 0.00000 0.18060 0.00000 0.02000 0.00811 Fe 0
MgM3 0.00000 0.00000 0.00000 0.98000 0.00684 Mg 0
FeM3 0.00000 0.00000 0.00000 0.02000 0.00684 Fe 0
NaM4 0.00000 0.27680 0.50000 0.22500 0.01254 Na 0
MgM4 0.00000 0.27680 0.50000 0.01250 0.01254 Mg 0
CaM4 0.00000 0.27680 0.50000 0.23000 0.01254 Ca 0
MnM4 0.00000 0.27680 0.50000 0.03250 0.01254 Mn 0
NaM4* 0.00000 0.26040 0.50000 0.22500 0.01570 Na 0
MgM4* 0.00000 0.26040 0.50000 0.01250 0.01570 Mg 0
CaM4* 0.00000 0.26040 0.50000 0.23000 0.01570 Ca 0
MnM4* 0.00000 0.26040 0.50000 0.03250 0.01570 Mn 0
SiT1 0.27740 0.08450 0.29500 0.99250 0.00595 Si 0
AlT1 0.27740 0.08450 0.29500 0.00750 0.00595 Al 0
SiT2 0.28600 0.17070 0.80010 0.99250 0.00621 Si 0
AlT2 0.28600 0.17070 0.80010 0.00750 0.00621 Al 0
H 0.18810 0.00000 0.76400 0.82500 0.02672 H 0
O1 0.11170 0.08540 0.21810 1.00000 0.00773 O 0
O2 0.11950 0.16970 0.72350 1.00000 0.00874 O 0
O3 0.10660 0.00000 0.71470 0.82500 0.00963 O 0
F 0.10660 0.00000 0.71470 0.17500 0.00963 F 0
O4 0.36210 0.24710 0.79270 1.00000 0.01191 O 0
O5 0.34450 0.13010 0.08980 1.00000 0.01026 O 0
O6 0.34160 0.11630 0.58890 1.00000 0.01051 O 0
O7 0.33580 0.00000 0.29110 1.00000 0.01203 O 0

loop_
_cod_changelog_entry_id
_cod_changelog_entry_author
_cod_changelog_entry_date
_cod_changelog_entry_text
1
;cod-tools version 3.8.0
Id: cif_guess_AMCSD_atom_types 9581 2023-05-17 12:35:41Z saulius
;
2023-05-23T09:14:27+03:00
;Derived atom types and hydrogen counts
from atom names that follow the AMCSD naming convention
(Wat == water, O-H == hydroxyl).
;

loop_
_cod_related_entry_id
_cod_related_entry_database
_cod_related_entry_code
1 AMCSD 0006467
